data_5910209
loop_
_publ_author_name
'Wyckoff, R. W. G.'

_publ_section_title
;
Page 84 from the Structure of Crystals, vol. 4 by Wyckoff R W G. 
published by Interscience Publishers, Inc. in 1951 
;
_journal_name_full 'The Structure of Crystals'
_journal_page_first 84
_journal_page_last 84
_journal_volume 4
_journal_year 1951
_chemical_formula_structural Na5Zr2F13
_chemical_formula_sum 'F13 Na5 Zr2'
_chemical_name_systematic 'sodium tridecafluoro dizirconate'
_space_group_IT_number 12
_symmetry_cell_setting monoclinic
_symmetry_Int_Tables_number 12
_symmetry_space_group_name_Hall '-C 2y'
_symmetry_space_group_name_H-M 'C 1 2/m 1'
_audit_creation_date 2006-30-10
_audit_creation_method
;
Page 84 from the Structure of Crystals, vol. 4 by Wyckoff R W G. 
published by Interscience Publishers, Inc. in 1951 
;
_audit_update_record 'created by Girish Upreti, Portland State University'
_cell_angle_alpha 90
_cell_angle_beta 97.42
_cell_angle_gamma 90
_cell_length_a 11.62
_cell_length_b 5.49
_cell_length_c 8.44
_cell_volume 533.911
_cod_original_sg_symbol_H-M 'C 2/m'
_cod_original_formula_sum 'Na5 Zr2 F13'
_cod_database_code 5910209

loop_
_symmetry_equiv_pos_as_xyz
x,y,z
-x,y,-z
-x,-y,-z
x,-y,z
x+1/2,y+1/2,z
-x+1/2,y+1/2,-z
-x+1/2,-y+1/2,-z
x+1/2,-y+1/2,z

loop_
_atom_site_fract_x
_atom_site_fract_y
_atom_site_fract_z
_atom_site_label
0.00000 0.00000 0.00000 F1
0.50000 0.50000 0.00000 F2
0.00000 0.00000 0.50000 Na1
0.50000 0.50000 0.50000 Na2
-0.16300 0.00000 0.07500 Na3
0.33700 0.50000 0.07500 Na4
0.16300 -0.00000 -0.07500 Na5
-0.33700 -0.50000 -0.07500 Na6
0.27700 0.00000 0.34600 Na7
0.77700 0.50000 0.34600 Na8
-0.27700 0.00000 -0.34600 Na9
-0.77700 -0.50000 -0.34600 Na10
0.07270 0.00000 0.24260 Zr1
0.57270 0.50000 0.24260 Zr2
-0.07270 0.00000 -0.24260 Zr3
-0.57270 -0.50000 -0.24260 Zr4
0.18000 0.25000 0.14800 F3
0.18000 -0.25000 0.14800 F4
0.68000 0.75000 0.14800 F5
0.68000 0.25000 0.14800 F6
-0.18000 -0.25000 -0.14800 F7
-0.18000 0.25000 -0.14800 F8
-0.68000 -0.75000 -0.14800 F9
-0.68000 -0.25000 -0.14800 F10
0.13100 0.25000 0.42400 F11
0.13100 -0.25000 0.42400 F12
0.63100 0.75000 0.42400 F13
0.63100 0.25000 0.42400 F14
-0.13100 -0.25000 -0.42400 F15
-0.13100 0.25000 -0.42400 F16
-0.63100 -0.75000 -0.42400 F17
-0.63100 -0.25000 -0.42400 F18
0.43900 0.25000 0.25200 F19
0.43900 -0.25000 0.25200 F20
0.93900 0.75000 0.25200 F21
0.93900 0.25000 0.25200 F22
-0.43900 -0.25000 -0.25200 F23
-0.43900 0.25000 -0.25200 F24
-0.93900 -0.75000 -0.25200 F25
-0.93900 -0.25000 -0.25200 F26
